data_1570522
loop_
_publ_author_name
'Birajdar, Rajkumar S.'
'Gonnade, Rajesh G.'
'Chikkali, Samir H.'

_publ_section_title
;
 Regulating the polyethylene microstructure by increasing steric crowding
 in naphthoxy imine-ligated Ni(ii) complexes
;
_journal_issue 4
_journal_name_full 'Polymer Chemistry'
_journal_page_first 292
_journal_page_last 302
_journal_paper_doi 10.1039/D3PY01010D
_journal_volume 15
_journal_year 2024
_chemical_formula_moiety 'C69 H56 N Ni O2 P, 0.75(C10 H22)'
_chemical_formula_sum 'C76.5 H72.5 N Ni O2 P'
_chemical_formula_weight 1127.53
_space_group_crystal_system triclinic
_space_group_IT_number 2
_space_group_name_Hall '-P 1'
_space_group_name_H-M_alt 'P -1'
_atom_sites_solution_hydrogens geom
_audit_creation_method SHELXL-2014/7
_audit_update_record
;
2023-07-29 deposited with the CCDC.	2023-12-04 downloaded from the CCDC.
;
_cell_angle_alpha 109.298(5)
_cell_angle_beta 101.650(6)
_cell_angle_gamma 92.667(6)
_cell_formula_units_Z 2
_cell_length_a 10.6428(18)
_cell_length_b 16.779(2)
_cell_length_c 18.282(3)
_cell_measurement_reflns_used 9022
_cell_measurement_temperature 100(2)
_cell_measurement_theta_max 32.43
_cell_measurement_theta_min 2.54
_cell_volume 2995.1(8)
_computing_cell_refinement 'SAINT (Bruker, 2016)'
_computing_data_collection 'APEX3 (Bruker, 2016)'
_computing_data_reduction 'SAINT (Bruker, 2016)'
_computing_molecular_graphics 'Bruker SHELXTL, Mercury 2020.20'
_computing_publication_material 'Bruker SHELXTL'
_computing_structure_refinement 'SHELXL-2018/3 (Sheldrick, 2018)'
_computing_structure_solution 'SHELXT 2014/5 (Sheldrick, 2014)'
_diffrn_ambient_temperature 100(2)
_diffrn_detector 'Photon II CPAD Area Detector'
_diffrn_detector_area_resol_mean 7.39
_diffrn_measured_fraction_theta_full 0.975
_diffrn_measured_fraction_theta_max 0.974
_diffrn_measurement_device '\k-geometry diffractometer'
_diffrn_measurement_device_type 'Bruker D8 VENTURE Kappa Duo PHOTON II CPAD'
_diffrn_measurement_method '\f and \w scans'
_diffrn_radiation_monochromator 'multilayer mirrors'
_diffrn_radiation_type MoK\a
_diffrn_radiation_wavelength 0.71073
_diffrn_reflns_av_R_equivalents 0.0393
_diffrn_reflns_av_unetI/netI 0.0497
_diffrn_reflns_Laue_measured_fraction_full 0.975
_diffrn_reflns_Laue_measured_fraction_max 0.974
_diffrn_reflns_limit_h_max 13
_diffrn_reflns_limit_h_min -13
_diffrn_reflns_limit_k_max 20
_diffrn_reflns_limit_k_min -20
_diffrn_reflns_limit_l_max 22
_diffrn_reflns_limit_l_min -22
_diffrn_reflns_number 27254
_diffrn_reflns_point_group_measured_fraction_full 0.975
_diffrn_reflns_point_group_measured_fraction_max 0.974
_diffrn_reflns_theta_full 25.242
_diffrn_reflns_theta_max 25.999
_diffrn_reflns_theta_min 2.220
_diffrn_source 'micro-focus sealed tube'
_diffrn_source_type 'Incoatech I\mS HB'
_exptl_absorpt_coefficient_mu 0.400
_exptl_absorpt_correction_T_max 0.4949
_exptl_absorpt_correction_T_min 0.4544
_exptl_absorpt_correction_type multi-scan
_exptl_absorpt_process_details 'SADABS (Bruker, 2016)'
_exptl_crystal_colour colourless
_exptl_crystal_density_diffrn 1.250
_exptl_crystal_description block
_exptl_crystal_F_000 1195
_exptl_crystal_size_max 0.300
_exptl_crystal_size_mid 0.260
_exptl_crystal_size_min 0.240
_refine_diff_density_max 1.363
_refine_diff_density_min -1.051
_refine_diff_density_rms 0.076
_refine_ls_extinction_method none
_refine_ls_goodness_of_fit_ref 1.053
_refine_ls_hydrogen_treatment constr
_refine_ls_matrix_type full
_refine_ls_number_parameters 706
_refine_ls_number_reflns 11445
_refine_ls_number_restraints 18
_refine_ls_restrained_S_all 1.131
_refine_ls_R_factor_all 0.0667
_refine_ls_R_factor_gt 0.0545
_refine_ls_shift/su_max 0.001
_refine_ls_shift/su_mean 0.000
_refine_ls_structure_factor_coef Fsqd
_refine_ls_weighting_details 'w=1/[\s^2^(Fo^2^)+(0.0728P)^2^+4.2534P] where P=(Fo^2^+2Fc^2^)/3'
_refine_ls_weighting_scheme calc
_refine_ls_wR_factor_gt 0.1400
_refine_ls_wR_factor_ref 0.1531
_reflns_Friedel_coverage 0.000
_reflns_number_gt 9561
_reflns_number_total 11445
_reflns_threshold_expression 'I > 2\s(I)'
_cod_data_source_file d3py01010d2.cif
_cod_data_source_block mo_rsb_ni_0m_b
_cod_depositor_comments 'Adding full bibliography for 1570522--1570524.cif.'
_cod_original_formula_sum 'C76.50 H72.50 N Ni O2 P'
_cod_database_code 1570522
_shelx_shelxl_version_number 2014/7
_shelx_space_group_comment
;
The symmetry employed for this shelxl refinement is uniquely defined
by the following loop, which should always be used as a source of
symmetry information in preference to the above space-group names.
They are only intended as comments.
;
_shelx_estimated_absorpt_t_min 0.889
_shelx_estimated_absorpt_t_max 0.910

loop_
_space_group_symop_operation_xyz
'x, y, z'
'-x, -y, -z'

loop_
_atom_site_label
_atom_site_type_symbol
_atom_site_fract_x
_atom_site_fract_y
_atom_site_fract_z
_atom_site_U_iso_or_equiv
_atom_site_adp_type
_atom_site_occupancy
_atom_site_site_symmetry_order
_atom_site_calc_flag
_atom_site_refinement_flags_posn
_atom_site_refinement_flags_adp
_atom_site_refinement_flags_occupancy
_atom_site_disorder_assembly
_atom_site_disorder_group
Ni1 Ni 0.29560(3) 0.24333(2) 0.69686(2) 0.01405(11) Uani 1 1 d . . . . .
P1 P 0.42083(6) 0.14865(4) 0.71769(4) 0.01498(15) Uani 1 1 d . . . . .
O1 O 0.24335(18) 0.24337(12) 0.79083(11) 0.0186(4) Uani 1 1 d . . . . .
O2 O 0.39957(19) 0.56365(13) 0.56250(12) 0.0256(5) Uani 1 1 d . . . . .
N1 N 0.2034(2) 0.33821(13) 0.69152(12) 0.0147(4) Uani 1 1 d . . . . .
C1 C 0.3266(3) 0.21847(17) 0.59298(16) 0.0201(6) Uani 1 1 d . . . . .
C2 C 0.4311(3) 0.26083(18) 0.57768(17) 0.0225(6) Uani 1 1 d . . . . .
H2 H 0.4855 0.3062 0.6201 0.027 Uiso 1 1 calc R U . . .
C3 C 0.4560(3) 0.23765(19) 0.50205(18) 0.0265(6) Uani 1 1 d . . . . .
H3 H 0.5272 0.2665 0.4932 0.032 Uiso 1 1 calc R U . . .
C4 C 0.3758(3) 0.1719(2) 0.43940(18) 0.0274(7) Uani 1 1 d . . . . .
H4 H 0.3935 0.1548 0.3879 0.033 Uiso 1 1 calc R U . . .
C5 C 0.2705(3) 0.13139(19) 0.45216(17) 0.0268(6) Uani 1 1 d . . . . .
H5 H 0.2151 0.0874 0.4089 0.032 Uiso 1 1 calc R U . . .
C6 C 0.2442(3) 0.15446(18) 0.52834(17) 0.0231(6) Uani 1 1 d . . . . .
C7 C 0.1277(3) 0.1090(2) 0.53892(18) 0.0275(7) Uani 1 1 d . . . . .
H7A H 0.0561 0.0987 0.4925 0.041 Uiso 1 1 calc R U . . .
H7B H 0.1026 0.1442 0.5870 0.041 Uiso 1 1 calc R U . . .
H7C H 0.1486 0.0546 0.5441 0.041 Uiso 1 1 calc R U . . .
C8 C 0.5658(3) 0.12865(16) 0.67815(16) 0.0175(5) Uani 1 1 d . . . . .
C9 C 0.5554(3) 0.09788(17) 0.59555(17) 0.0204(6) Uani 1 1 d . . . . .
H9 H 0.4727 0.0874 0.5602 0.024 Uiso 1 1 calc R U . . .
C10 C 0.6646(3) 0.08267(18) 0.56521(18) 0.0251(6) Uani 1 1 d . . . . .
H10 H 0.6562 0.0618 0.5092 0.030 Uiso 1 1 calc R U . . .
C11 C 0.7863(3) 0.09769(18) 0.61593(18) 0.0252(6) Uani 1 1 d . . . . .
H11 H 0.8609 0.0872 0.5948 0.030 Uiso 1 1 calc R U . . .
C12 C 0.7980(3) 0.12800(19) 0.69748(18) 0.0267(6) Uani 1 1 d . . . . .
H12 H 0.8810 0.1386 0.7324 0.032 Uiso 1 1 calc R U . . .
C13 C 0.6889(3) 0.14307(18) 0.72862(17) 0.0234(6) Uani 1 1 d . . . . .
H13 H 0.6980 0.1633 0.7847 0.028 Uiso 1 1 calc R U . . .
C14 C 0.3295(3) 0.04335(17) 0.68721(16) 0.0187(6) Uani 1 1 d . . . . .
C15 C 0.3788(3) -0.03182(17) 0.65298(17) 0.0234(6) Uani 1 1 d . . . . .
H15 H 0.4645 -0.0301 0.6456 0.028 Uiso 1 1 calc R U . . .
C16 C 0.3024(3) -0.11008(19) 0.62938(19) 0.0312(7) Uani 1 1 d . . . . .
H16 H 0.3360 -0.1613 0.6053 0.037 Uiso 1 1 calc R U . . .
C17 C 0.1784(3) -0.1133(2) 0.6410(2) 0.0358(8) Uani 1 1 d . . . . .
H17 H 0.1270 -0.1666 0.6250 0.043 Uiso 1 1 calc R U . . .
C18 C 0.1287(3) -0.0387(2) 0.6759(2) 0.0332(7) Uani 1 1 d . . . . .
H18 H 0.0433 -0.0409 0.6839 0.040 Uiso 1 1 calc R U . . .
C19 C 0.2041(3) 0.03955(19) 0.69934(18) 0.0269(6) Uani 1 1 d . . . . .
H19 H 0.1701 0.0905 0.7237 0.032 Uiso 1 1 calc R U . . .
C20 C 0.4842(2) 0.17571(17) 0.82483(16) 0.0177(5) Uani 1 1 d . . . . .
C21 C 0.4920(3) 0.11481(19) 0.86109(17) 0.0269(6) Uani 1 1 d . . . . .
H21 H 0.4629 0.0567 0.8301 0.032 Uiso 1 1 calc R U . . .
C22 C 0.5426(3) 0.1386(2) 0.94315(19) 0.0339(7) Uani 1 1 d . . . . .
H22 H 0.5480 0.0966 0.9677 0.041 Uiso 1 1 calc R U . . .
C23 C 0.5846(3) 0.2230(2) 0.98853(18) 0.0318(7) Uani 1 1 d . . . . .
H23 H 0.6184 0.2391 1.0443 0.038 Uiso 1 1 calc R U . . .
C24 C 0.5773(3) 0.28394(19) 0.95280(17) 0.0258(6) Uani 1 1 d . . . . .
H24 H 0.6065 0.3419 0.9841 0.031 Uiso 1 1 calc R U . . .
C25 C 0.5275(3) 0.26097(18) 0.87162(17) 0.0212(6) Uani 1 1 d . . . . .
H25 H 0.5227 0.3033 0.8475 0.025 Uiso 1 1 calc R U . . .
C26 C 0.1095(2) 0.35917(16) 0.72703(15) 0.0154(5) Uani 1 1 d . . . . .
H26 H 0.0679 0.4057 0.7195 0.018 Uiso 1 1 calc R U . . .
C27 C 0.0620(3) 0.31999(16) 0.77615(15) 0.0162(5) Uani 1 1 d . . . . .
C28 C -0.0539(3) 0.34485(17) 0.80081(16) 0.0199(6) Uani 1 1 d . . . . .
H28 H -0.1017 0.3813 0.7789 0.024 Uiso 1 1 calc R U . . .
C29 C -0.0977(3) 0.31799(18) 0.85455(16) 0.0212(6) Uani 1 1 d . . . . .
H29 H -0.1754 0.3353 0.8694 0.025 Uiso 1 1 calc R U . . .
C30 C -0.0267(3) 0.26368(17) 0.88878(16) 0.0200(6) Uani 1 1 d . . . . .
C31 C -0.0711(3) 0.23188(19) 0.94314(17) 0.0259(6) Uani 1 1 d . . . . .
H31 H -0.1497 0.2471 0.9578 0.031 Uiso 1 1 calc R U . . .
C32 C -0.0017(3) 0.1794(2) 0.97478(18) 0.0305(7) Uani 1 1 d . . . . .
H32 H -0.0338 0.1576 1.0102 0.037 Uiso 1 1 calc R U . . .
C33 C 0.1161(3) 0.1575(2) 0.95549(18) 0.0286(7) Uani 1 1 d . . . . .
H33 H 0.1645 0.1224 0.9789 0.034 Uiso 1 1 calc R U . . .
C34 C 0.1617(3) 0.18696(18) 0.90259(16) 0.0222(6) Uani 1 1 d . . . . .
H34 H 0.2412 0.1716 0.8893 0.027 Uiso 1 1 calc R U . . .
C35 C 0.0910(3) 0.23969(17) 0.86799(15) 0.0179(5) Uani 1 1 d . . . . .
C36 C 0.1363(2) 0.26731(16) 0.80903(15) 0.0169(5) Uani 1 1 d . . . . .
C37 C 0.2495(2) 0.39888(15) 0.65904(15) 0.0143(5) Uani 1 1 d . . . . .
C38 C 0.3567(2) 0.45901(16) 0.70641(15) 0.0150(5) Uani 1 1 d . . . . .
C39 C 0.4091(3) 0.51466(16) 0.67496(16) 0.0172(5) Uani 1 1 d . . . . .
H39 H 0.4831 0.5542 0.7059 0.021 Uiso 1 1 calc R U . . .
C40 C 0.3537(3) 0.51245(16) 0.59888(16) 0.0183(5) Uani 1 1 d . . . . .
C41 C 0.2432(3) 0.45586(16) 0.55363(16) 0.0175(5) Uani 1 1 d . . . . .
H41 H 0.2036 0.4568 0.5025 0.021 Uiso 1 1 calc R U . . .
C42 C 0.1908(2) 0.39843(16) 0.58232(15) 0.0152(5) Uani 1 1 d . . . . .
C43 C 0.5301(3) 0.6028(2) 0.5950(2) 0.0360(8) Uani 1 1 d . . . . .
H43A H 0.5589 0.6259 0.5576 0.054 Uiso 1 1 calc R U . . .
H43B H 0.5856 0.5604 0.6041 0.054 Uiso 1 1 calc R U . . .
H43C H 0.5355 0.6490 0.6456 0.054 Uiso 1 1 calc R U . . .
C44 C 0.4128(2) 0.46381(16) 0.79225(15) 0.0167(5) Uani 1 1 d . . . . .
H44 H 0.4277 0.4047 0.7900 0.020 Uiso 1 1 calc R U . . .
C45 C 0.3183(3) 0.49273(17) 0.84582(16) 0.0181(5) Uani 1 1 d . . . . .
C46 C 0.3185(3) 0.46179(19) 0.90782(16) 0.0242(6) Uani 1 1 d . . . . .
H46 H 0.3779 0.4235 0.9164 0.029 Uiso 1 1 calc R U . . .
C47 C 0.2333(3) 0.4861(2) 0.95716(18) 0.0314(7) Uani 1 1 d . . . . .
H47 H 0.2345 0.4641 0.9990 0.038 Uiso 1 1 calc R U . . .
C48 C 0.1463(3) 0.5424(2) 0.94573(19) 0.0323(7) Uani 1 1 d . . . . .
H48 H 0.0874 0.5588 0.9792 0.039 Uiso 1 1 calc R U . . .
C49 C 0.1464(3) 0.5744(2) 0.88502(18) 0.0277(7) Uani 1 1 d . . . . .
H49 H 0.0881 0.6137 0.8773 0.033 Uiso 1 1 calc R U . . .
C50 C 0.2314(3) 0.54954(18) 0.83519(17) 0.0219(6) Uani 1 1 d . . . . .
H50 H 0.2300 0.5716 0.7935 0.026 Uiso 1 1 calc R U . . .
C51 C 0.5438(3) 0.51912(17) 0.82904(15) 0.0171(5) Uani 1 1 d . . . . .
C52 C 0.5510(3) 0.60621(19) 0.86972(19) 0.0277(7) Uani 1 1 d . . . . .
H52 H 0.4739 0.6311 0.8766 0.033 Uiso 1 1 calc R U . . .
C53 C 0.6699(3) 0.6572(2) 0.90038(19) 0.0308(7) Uani 1 1 d . . . . .
H53 H 0.6733 0.7164 0.9281 0.037 Uiso 1 1 calc R U . . .
C54 C 0.7826(3) 0.62192(19) 0.89064(17) 0.0269(7) Uani 1 1 d . . . . .
H54 H 0.8635 0.6568 0.9112 0.032 Uiso 1 1 calc R U . . .
C55 C 0.7771(3) 0.5357(2) 0.85082(18) 0.0273(6) Uani 1 1 d . . . . .
H55 H 0.8544 0.5111 0.8439 0.033 Uiso 1 1 calc R U . . .
C56 C 0.6580(3) 0.48458(18) 0.82070(17) 0.0222(6) Uani 1 1 d . . . . .
H56 H 0.6552 0.4252 0.7941 0.027 Uiso 1 1 calc R U . . .
C57 C 0.0690(2) 0.33673(16) 0.53304(16) 0.0177(5) Uani 1 1 d . . . . .
H57 H 0.0858 0.2795 0.5357 0.021 Uiso 1 1 calc R U . . .
C58 C -0.0461(3) 0.36115(17) 0.56984(15) 0.0174(5) Uani 1 1 d . . . . .
C59 C -0.1309(3) 0.29865(17) 0.57583(16) 0.0208(6) Uani 1 1 d . . . . .
H59 H -0.1156 0.2408 0.5574 0.025 Uiso 1 1 calc R U . . .
C60 C -0.2369(3) 0.31995(19) 0.60828(18) 0.0253(6) Uani 1 1 d . . . . .
H60 H -0.2930 0.2769 0.6127 0.030 Uiso 1 1 calc R U . . .
C61 C -0.2611(3) 0.40399(19) 0.63433(17) 0.0252(6) Uani 1 1 d . . . . .
H61 H -0.3351 0.4185 0.6552 0.030 Uiso 1 1 calc R U . . .
C62 C -0.1770(3) 0.46664(19) 0.62978(17) 0.0241(6) Uani 1 1 d . . . . .
H62 H -0.1923 0.5244 0.6488 0.029 Uiso 1 1 calc R U . . .
C63 C -0.0704(3) 0.44572(17) 0.59764(16) 0.0204(6) Uani 1 1 d . . . . .
H63 H -0.0136 0.4892 0.5945 0.024 Uiso 1 1 calc R U . . .
C64 C 0.0374(3) 0.32720(16) 0.44485(16) 0.0199(6) Uani 1 1 d . . . . .
C65 C -0.0794(3) 0.34602(17) 0.40720(17) 0.0244(6) Uani 1 1 d . . . . .
H65 H -0.1419 0.3667 0.4369 0.029 Uiso 1 1 calc R U . . .
C66 C -0.1046(3) 0.3347(2) 0.32646(19) 0.0340(8) Uani 1 1 d . . . . .
H66 H -0.1843 0.3477 0.3015 0.041 Uiso 1 1 calc R U . . .
C67 C -0.0151(4) 0.3048(2) 0.28252(19) 0.0385(8) Uani 1 1 d . . . . .
H67 H -0.0330 0.2976 0.2275 0.046 Uiso 1 1 calc R U . . .
C68 C 0.1015(4) 0.2851(2) 0.31856(19) 0.0354(8) Uani 1 1 d . . . . .
H68 H 0.1632 0.2640 0.2882 0.043 Uiso 1 1 calc R U . . .
C69 C 0.1272(3) 0.29633(18) 0.39935(17) 0.0263(6) Uani 1 1 d . . . . .
H69 H 0.2069 0.2829 0.4239 0.032 Uiso 1 1 calc R U . . .
C70 C 0.4708(12) -0.2237(6) 0.7824(6) 0.1383(15) Uani 0.75 1 d D . P . .
H70A H 0.4292 -0.2460 0.8160 0.207 Uiso 0.75 1 calc R U P . .
H70B H 0.5413 -0.2567 0.7681 0.207 Uiso 0.75 1 calc R U P . .
H70C H 0.4071 -0.2282 0.7339 0.207 Uiso 0.75 1 calc R U P . .
C71 C 0.5243(12) -0.1315(7) 0.8274(7) 0.1383(15) Uani 0.75 1 d D . P . .
H71A H 0.5290 -0.1166 0.8851 0.166 Uiso 0.75 1 calc R U P . .
H71B H 0.4703 -0.0933 0.8073 0.166 Uiso 0.75 1 calc R U P . .
C72 C 0.6598(12) -0.1251(7) 0.8115(7) 0.1383(15) Uani 0.75 1 d D . P . .
H72A H 0.7125 -0.1543 0.8435 0.166 Uiso 0.75 1 calc R U P . .
H72B H 0.6506 -0.1610 0.7550 0.166 Uiso 0.75 1 calc R U P . .
C73 C 0.7426(12) -0.0456(7) 0.8234(7) 0.1383(15) Uani 0.75 1 d D . P . .
H73A H 0.6893 -0.0153 0.7928 0.166 Uiso 0.75 1 calc R U P . .
H73B H 0.7548 -0.0103 0.8803 0.166 Uiso 0.75 1 calc R U P . .
C74 C 0.8646(12) -0.0415(7) 0.8063(7) 0.1383(15) Uani 0.75 1 d D . P . .
H74A H 0.8955 0.0178 0.8139 0.166 Uiso 0.75 1 calc R U P . .
H74B H 0.8596 -0.0772 0.7502 0.166 Uiso 0.75 1 calc R U P . .
C75 C 0.9577(11) -0.0739(8) 0.8625(7) 0.1383(15) Uani 0.75 1 d D . P . .
H75A H 0.9642 -0.0372 0.9184 0.166 Uiso 0.75 1 calc R U P . .
H75B H 0.9248 -0.1325 0.8561 0.166 Uiso 0.75 1 calc R U P . .
C76 C 1.0829(11) -0.0729(8) 0.8444(7) 0.1383(15) Uani 0.75 1 d D . P . .
H76A H 1.0768 -0.1148 0.7905 0.166 Uiso 0.75 1 calc R U P . .
H76B H 1.1090 -0.0159 0.8434 0.166 Uiso 0.75 1 calc R U P . .
C77 C 1.1780(11) -0.0917(8) 0.8983(7) 0.1383(15) Uani 0.75 1 d D . P . .
H77A H 1.1778 -0.1537 0.8862 0.166 Uiso 0.75 1 calc R U P . .
H77B H 1.1706 -0.0640 0.9540 0.166 Uiso 0.75 1 calc R U P . .
C78 C 1.2872(12) -0.0547(7) 0.8825(7) 0.1383(15) Uani 0.75 1 d D . P . .
H78A H 1.2645 -0.0202 0.8481 0.166 Uiso 0.75 1 calc R U P . .
H78B H 1.3530 -0.0215 0.9313 0.166 Uiso 0.75 1 calc R U P . .
C79 C 1.3211(13) -0.1336(7) 0.8424(6) 0.1383(15) Uani 0.75 1 d D . P . .
H79A H 1.3994 -0.1256 0.8238 0.207 Uiso 0.75 1 calc R U P . .
H79B H 1.3375 -0.1660 0.8784 0.207 Uiso 0.75 1 calc R U P . .
H79C H 1.2504 -0.1647 0.7966 0.207 Uiso 0.75 1 calc R U P . .

loop_
_atom_site_aniso_label
_atom_site_aniso_U_11
_atom_site_aniso_U_22
_atom_site_aniso_U_33
_atom_site_aniso_U_23
_atom_site_aniso_U_13
_atom_site_aniso_U_12
Ni1 0.01457(18) 0.01267(18) 0.01391(18) 0.00406(13) 0.00235(13) 0.00007(12)
P1 0.0154(3) 0.0128(3) 0.0148(3) 0.0036(3) 0.0014(3) -0.0003(2)
O1 0.0165(9) 0.0236(10) 0.0184(9) 0.0098(8) 0.0050(7) 0.0041(8)
O2 0.0217(10) 0.0303(11) 0.0289(11) 0.0195(9) 0.0009(8) -0.0064(8)
N1 0.0131(11) 0.0149(10) 0.0143(11) 0.0046(9) 0.0010(8) -0.0021(8)
C1 0.0251(14) 0.0167(13) 0.0183(13) 0.0057(11) 0.0039(11) 0.0087(11)
C2 0.0234(15) 0.0236(14) 0.0212(14) 0.0083(12) 0.0052(11) 0.0076(11)
C3 0.0240(15) 0.0286(16) 0.0324(16) 0.0152(13) 0.0097(13) 0.0067(12)
C4 0.0325(17) 0.0314(16) 0.0199(15) 0.0103(13) 0.0052(12) 0.0116(13)
C5 0.0344(17) 0.0239(15) 0.0200(14) 0.0057(12) 0.0034(12) 0.0103(13)
C6 0.0263(15) 0.0190(14) 0.0214(14) 0.0049(11) 0.0029(12) 0.0052(11)
C7 0.0257(16) 0.0277(15) 0.0242(15) 0.0066(12) -0.0001(12) 0.0013(12)
C8 0.0187(13) 0.0125(12) 0.0212(14) 0.0058(10) 0.0047(11) 0.0013(10)
C9 0.0222(14) 0.0155(13) 0.0210(14) 0.0047(11) 0.0022(11) 0.0028(10)
C10 0.0351(17) 0.0185(14) 0.0237(15) 0.0067(12) 0.0119(13) 0.0060(12)
C11 0.0263(15) 0.0188(14) 0.0312(16) 0.0051(12) 0.0141(13) 0.0020(11)
C12 0.0179(14) 0.0266(15) 0.0285(16) 0.0019(12) 0.0038(12) -0.0016(11)
C13 0.0208(14) 0.0237(14) 0.0215(14) 0.0029(12) 0.0047(11) -0.0008(11)
C14 0.0207(14) 0.0173(13) 0.0156(13) 0.0063(11) -0.0014(10) -0.0033(10)
C15 0.0322(16) 0.0167(13) 0.0203(14) 0.0060(11) 0.0050(12) -0.0003(12)
C16 0.048(2) 0.0141(14) 0.0276(16) 0.0034(12) 0.0088(14) -0.0009(13)
C17 0.047(2) 0.0200(15) 0.0317(17) 0.0070(13) -0.0017(15) -0.0133(14)
C18 0.0274(16) 0.0276(16) 0.0426(19) 0.0144(14) 0.0020(14) -0.0072(13)
C19 0.0239(15) 0.0214(14) 0.0317(16) 0.0075(12) 0.0020(13) -0.0009(12)
C20 0.0133(12) 0.0194(13) 0.0181(13) 0.0047(11) 0.0015(10) 0.0026(10)
C21 0.0352(17) 0.0221(14) 0.0202(15) 0.0060(12) 0.0017(12) 0.0030(12)
C22 0.045(2) 0.0352(18) 0.0233(16) 0.0143(14) 0.0036(14) 0.0083(15)
C23 0.0308(17) 0.0422(19) 0.0168(14) 0.0046(13) 0.0014(12) 0.0099(14)
C24 0.0197(14) 0.0272(15) 0.0192(14) -0.0042(12) 0.0006(11) 0.0023(11)
C25 0.0167(13) 0.0209(14) 0.0234(14) 0.0043(11) 0.0046(11) 0.0025(11)
C26 0.0139(12) 0.0135(12) 0.0152(12) 0.0031(10) -0.0011(10) 0.0005(9)
C27 0.0165(13) 0.0159(12) 0.0129(12) 0.0021(10) 0.0015(10) -0.0007(10)
C28 0.0177(13) 0.0183(13) 0.0217(14) 0.0048(11) 0.0038(11) 0.0009(10)
C29 0.0166(13) 0.0231(14) 0.0213(14) 0.0033(11) 0.0063(11) -0.0004(11)
C30 0.0219(14) 0.0190(13) 0.0136(13) 0.0006(10) 0.0021(11) -0.0054(11)
C31 0.0273(16) 0.0283(15) 0.0212(14) 0.0059(12) 0.0096(12) -0.0035(12)
C32 0.0373(18) 0.0338(17) 0.0232(15) 0.0133(13) 0.0097(13) -0.0062(14)
C33 0.0353(17) 0.0272(16) 0.0255(15) 0.0130(13) 0.0062(13) 0.0002(13)
C34 0.0236(14) 0.0218(14) 0.0198(14) 0.0075(11) 0.0021(11) -0.0004(11)
C35 0.0174(13) 0.0188(13) 0.0149(13) 0.0051(10) 0.0004(10) -0.0038(10)
C36 0.0157(13) 0.0159(12) 0.0152(13) 0.0025(10) 0.0011(10) -0.0031(10)
C37 0.0152(12) 0.0115(12) 0.0155(12) 0.0039(10) 0.0032(10) 0.0020(9)
C38 0.0135(12) 0.0157(12) 0.0146(12) 0.0041(10) 0.0024(10) 0.0030(10)
C39 0.0157(13) 0.0135(12) 0.0206(13) 0.0042(10) 0.0033(10) -0.0005(10)
C40 0.0194(13) 0.0157(13) 0.0228(14) 0.0097(11) 0.0068(11) 0.0013(10)
C41 0.0188(13) 0.0179(13) 0.0168(13) 0.0078(11) 0.0034(10) 0.0024(10)
C42 0.0138(12) 0.0132(12) 0.0164(13) 0.0034(10) 0.0018(10) 0.0025(10)
C43 0.0270(17) 0.0423(19) 0.0431(19) 0.0255(16) 0.0032(14) -0.0118(14)
C44 0.0165(13) 0.0153(12) 0.0182(13) 0.0063(10) 0.0035(10) 0.0009(10)
C45 0.0167(13) 0.0177(13) 0.0153(13) 0.0018(10) 0.0011(10) -0.0032(10)
C46 0.0271(15) 0.0258(15) 0.0166(14) 0.0058(12) 0.0019(11) -0.0027(12)
C47 0.0361(18) 0.0374(18) 0.0182(15) 0.0061(13) 0.0091(13) -0.0070(14)
C48 0.0272(16) 0.0360(18) 0.0247(16) -0.0031(13) 0.0121(13) -0.0073(13)
C49 0.0180(14) 0.0293(16) 0.0289(16) 0.0017(13) 0.0048(12) 0.0010(12)
C50 0.0181(14) 0.0251(14) 0.0188(14) 0.0043(11) 0.0027(11) -0.0016(11)
C51 0.0163(13) 0.0192(13) 0.0146(13) 0.0062(10) 0.0009(10) -0.0009(10)
C52 0.0173(14) 0.0247(15) 0.0335(17) 0.0011(13) 0.0041(12) 0.0025(11)
C53 0.0257(16) 0.0216(15) 0.0324(17) -0.0041(13) 0.0034(13) -0.0034(12)
C54 0.0208(15) 0.0294(16) 0.0233(15) 0.0038(12) 0.0002(12) -0.0057(12)
C55 0.0160(14) 0.0314(16) 0.0313(16) 0.0074(13) 0.0046(12) 0.0028(12)
C56 0.0232(14) 0.0186(14) 0.0220(14) 0.0045(11) 0.0034(11) 0.0022(11)
C57 0.0165(13) 0.0143(12) 0.0199(13) 0.0071(11) -0.0022(10) -0.0021(10)
C58 0.0168(13) 0.0176(13) 0.0149(13) 0.0059(10) -0.0026(10) -0.0001(10)
C59 0.0215(14) 0.0168(13) 0.0214(14) 0.0067(11) -0.0008(11) -0.0009(11)
C60 0.0191(14) 0.0288(15) 0.0273(15) 0.0120(13) 0.0016(12) -0.0030(12)
C61 0.0190(14) 0.0313(16) 0.0251(15) 0.0095(13) 0.0049(12) 0.0040(12)
C62 0.0230(15) 0.0223(14) 0.0251(15) 0.0081(12) 0.0014(12) 0.0047(11)
C63 0.0201(14) 0.0176(13) 0.0225(14) 0.0087(11) 0.0003(11) -0.0005(10)
C64 0.0244(14) 0.0116(12) 0.0194(14) 0.0041(10) -0.0009(11) -0.0038(10)
C65 0.0288(16) 0.0173(13) 0.0221(14) 0.0061(11) -0.0025(12) -0.0021(11)
C66 0.0430(19) 0.0255(16) 0.0263(16) 0.0080(13) -0.0058(14) 0.0008(14)
C67 0.063(2) 0.0296(17) 0.0158(15) 0.0066(13) -0.0022(15) -0.0033(16)
C68 0.054(2) 0.0264(16) 0.0236(16) 0.0039(13) 0.0119(15) 0.0015(15)
C69 0.0340(17) 0.0211(14) 0.0214(15) 0.0057(12) 0.0045(12) 0.0005(12)
C70 0.202(5) 0.116(3) 0.110(3) 0.057(2) 0.035(3) 0.011(3)
C71 0.202(5) 0.116(3) 0.110(3) 0.057(2) 0.035(3) 0.011(3)
C72 0.202(5) 0.116(3) 0.110(3) 0.057(2) 0.035(3) 0.011(3)
C73 0.202(5) 0.116(3) 0.110(3) 0.057(2) 0.035(3) 0.011(3)
C74 0.202(5) 0.116(3) 0.110(3) 0.057(2) 0.035(3) 0.011(3)
C75 0.202(5) 0.116(3) 0.110(3) 0.057(2) 0.035(3) 0.011(3)
C76 0.202(5) 0.116(3) 0.110(3) 0.057(2) 0.035(3) 0.011(3)
C77 0.202(5) 0.116(3) 0.110(3) 0.057(2) 0.035(3) 0.011(3)
C78 0.202(5) 0.116(3) 0.110(3) 0.057(2) 0.035(3) 0.011(3)
C79 0.202(5) 0.116(3) 0.110(3) 0.057(2) 0.035(3) 0.011(3)

loop_
_atom_type_symbol
_atom_type_description
_atom_type_scat_dispersion_real
_atom_type_scat_dispersion_imag
_atom_type_scat_source
Ni Ni 0.3393 1.1124 'International Tables Vol C Tables 4.2.6.8 and 6.1.1.4'
C C 0.0033 0.0016 'International Tables Vol C Tables 4.2.6.8 and 6.1.1.4'
H H 0.0000 0.0000 'International Tables Vol C Tables 4.2.6.8 and 6.1.1.4'
O O 0.0106 0.0060 'International Tables Vol C Tables 4.2.6.8 and 6.1.1.4'
N N 0.0061 0.0033 'International Tables Vol C Tables 4.2.6.8 and 6.1.1.4'
P P 0.1023 0.0942 'International Tables Vol C Tables 4.2.6.8 and 6.1.1.4'

loop_
_geom_angle_atom_site_label_1
_geom_angle_atom_site_label_2
_geom_angle_atom_site_label_3
_geom_angle
_geom_angle_site_symmetry_1
_geom_angle_site_symmetry_3
_geom_angle_publ_flag
C1 Ni1 O1 167.15(10) . . ?
C1 Ni1 N1 93.58(10) . . ?
O1 Ni1 N1 92.41(9) . . ?
C1 Ni1 P1 90.40(8) . . ?
O1 Ni1 P1 85.18(6) . . ?
N1 Ni1 P1 171.68(7) . . ?
C14 P1 C20 103.57(12) . . ?
C14 P1 C8 104.59(12) . . ?
C20 P1 C8 102.68(12) . . ?
C14 P1 Ni1 111.76(9) . . ?
C20 P1 Ni1 109.41(9) . . ?
C8 P1 Ni1 122.90(9) . . ?
C36 O1 Ni1 125.05(17) . . ?
C40 O2 C43 116.7(2) . . ?
C26 N1 C37 115.5(2) . . ?
C26 N1 Ni1 122.50(18) . . ?
C37 N1 Ni1 121.16(16) . . ?
C6 C1 C2 117.9(3) . . ?
C6 C1 Ni1 119.2(2) . . ?
C2 C1 Ni1 122.9(2) . . ?
C3 C2 C1 121.6(3) . . ?
C3 C2 H2 119.2 . . ?
C1 C2 H2 119.2 . . ?
C2 C3 C4 119.6(3) . . ?
C2 C3 H3 120.2 . . ?
C4 C3 H3 120.2 . . ?
C5 C4 C3 120.0(3) . . ?
C5 C4 H4 120.0 . . ?
C3 C4 H4 120.0 . . ?
C4 C5 C6 120.9(3) . . ?
C4 C5 H5 119.6 . . ?
C6 C5 H5 119.6 . . ?
C1 C6 C5 120.0(3) . . ?
C1 C6 C7 121.2(3) . . ?
C5 C6 C7 118.8(3) . . ?
C6 C7 H7A 109.5 . . ?
C6 C7 H7B 109.5 . . ?
H7A C7 H7B 109.5 . . ?
C6 C7 H7C 109.5 . . ?
H7A C7 H7C 109.5 . . ?
H7B C7 H7C 109.5 . . ?
C13 C8 C9 118.4(3) . . ?
C13 C8 P1 121.5(2) . . ?
C9 C8 P1 120.1(2) . . ?
C10 C9 C8 120.5(3) . . ?
C10 C9 H9 119.8 . . ?
C8 C9 H9 119.8 . . ?
C9 C10 C11 120.6(3) . . ?
C9 C10 H10 119.7 . . ?
C11 C10 H10 119.7 . . ?
C12 C11 C10 119.5(3) . . ?
C12 C11 H11 120.3 . . ?
C10 C11 H11 120.3 . . ?
C11 C12 C13 120.4(3) . . ?
C11 C12 H12 119.8 . . ?
C13 C12 H12 119.8 . . ?
C12 C13 C8 120.7(3) . . ?
C12 C13 H13 119.7 . . ?
C8 C13 H13 119.7 . . ?
C15 C14 C19 119.2(3) . . ?
C15 C14 P1 123.2(2) . . ?
C19 C14 P1 117.6(2) . . ?
C14 C15 C16 120.2(3) . . ?
C14 C15 H15 119.9 . . ?
C16 C15 H15 119.9 . . ?
C17 C16 C15 120.3(3) . . ?
C17 C16 H16 119.8 . . ?
C15 C16 H16 119.8 . . ?
C16 C17 C18 120.0(3) . . ?
C16 C17 H17 120.0 . . ?
C18 C17 H17 120.0 . . ?
C17 C18 C19 120.0(3) . . ?
C17 C18 H18 120.0 . . ?
C19 C18 H18 120.0 . . ?
C18 C19 C14 120.3(3) . . ?
C18 C19 H19 119.8 . . ?
C14 C19 H19 119.8 . . ?
C21 C20 C25 119.0(3) . . ?
C21 C20 P1 122.4(2) . . ?
C25 C20 P1 118.6(2) . . ?
C20 C21 C22 120.2(3) . . ?
C20 C21 H21 119.9 . . ?
C22 C21 H21 119.9 . . ?
C23 C22 C21 120.1(3) . . ?
C23 C22 H22 120.0 . . ?
C21 C22 H22 120.0 . . ?
C24 C23 C22 120.0(3) . . ?
C24 C23 H23 120.0 . . ?
C22 C23 H23 120.0 . . ?
C23 C24 C25 120.3(3) . . ?
C23 C24 H24 119.8 . . ?
C25 C24 H24 119.8 . . ?
C24 C25 C20 120.4(3) . . ?
C24 C25 H25 119.8 . . ?
C20 C25 H25 119.8 . . ?
N1 C26 C27 127.1(2) . . ?
N1 C26 H26 116.4 . . ?
C27 C26 H26 116.4 . . ?
C36 C27 C26 121.0(2) . . ?
C36 C27 C28 120.1(2) . . ?
C26 C27 C28 118.4(2) . . ?
C29 C28 C27 122.1(3) . . ?
C29 C28 H28 118.9 . . ?
C27 C28 H28 118.9 . . ?
C28 C29 C30 119.9(3) . . ?
C28 C29 H29 120.1 . . ?
C30 C29 H29 120.1 . . ?
C31 C30 C35 118.3(3) . . ?
C31 C30 C29 121.8(3) . . ?
C35 C30 C29 119.9(2) . . ?
C32 C31 C30 120.7(3) . . ?
C32 C31 H31 119.6 . . ?
C30 C31 H31 119.6 . . ?
C31 C32 C33 120.7(3) . . ?
C31 C32 H32 119.6 . . ?
C33 C32 H32 119.6 . . ?
C34 C33 C32 120.0(3) . . ?
C34 C33 H33 120.0 . . ?
C32 C33 H33 120.0 . . ?
C33 C34 C35 120.4(3) . . ?
C33 C34 H34 119.8 . . ?
C35 C34 H34 119.8 . . ?
C34 C35 C30 119.8(2) . . ?
C34 C35 C36 120.3(3) . . ?
C30 C35 C36 119.9(2) . . ?
O1 C36 C27 123.7(2) . . ?
O1 C36 C35 118.2(2) . . ?
C27 C36 C35 118.1(2) . . ?
C38 C37 C42 120.3(2) . . ?
C38 C37 N1 117.8(2) . . ?
C42 C37 N1 121.9(2) . . ?
C39 C38 C37 119.3(2) . . ?
C39 C38 C44 120.8(2) . . ?
C37 C38 C44 119.8(2) . . ?
C40 C39 C38 120.2(2) . . ?
C40 C39 H39 119.9 . . ?
C38 C39 H39 119.9 . . ?
O2 C40 C39 124.4(2) . . ?
O2 C40 C41 115.3(2) . . ?
C39 C40 C41 120.3(2) . . ?
C42 C41 C40 120.9(2) . . ?
C42 C41 H41 119.6 . . ?
C40 C41 H41 119.6 . . ?
C41 C42 C37 118.9(2) . . ?
C41 C42 C57 121.0(2) . . ?
C37 C42 C57 120.2(2) . . ?
O2 C43 H43A 109.5 . . ?
O2 C43 H43B 109.5 . . ?
H43A C43 H43B 109.5 . . ?
O2 C43 H43C 109.5 . . ?
H43A C43 H43C 109.5 . . ?
H43B C43 H43C 109.5 . . ?
C45 C44 C51 110.7(2) . . ?
C45 C44 C38 112.3(2) . . ?
C51 C44 C38 112.7(2) . . ?
C45 C44 H44 106.9 . . ?
C51 C44 H44 106.9 . . ?
C38 C44 H44 106.9 . . ?
C50 C45 C46 118.3(3) . . ?
C50 C45 C44 122.3(2) . . ?
C46 C45 C44 119.4(2) . . ?
C47 C46 C45 121.0(3) . . ?
C47 C46 H46 119.5 . . ?
C45 C46 H46 119.5 . . ?
C46 C47 C48 120.3(3) . . ?
C46 C47 H47 119.9 . . ?
C48 C47 H47 119.9 . . ?
C49 C48 C47 119.2(3) . . ?
C49 C48 H48 120.4 . . ?
C47 C48 H48 120.4 . . ?
C48 C49 C50 120.4(3) . . ?
C48 C49 H49 119.8 . . ?
C50 C49 H49 119.8 . . ?
C45 C50 C49 120.8(3) . . ?
C45 C50 H50 119.6 . . ?
C49 C50 H50 119.6 . . ?
C56 C51 C52 118.2(2) . . ?
C56 C51 C44 121.0(2) . . ?
C52 C51 C44 120.8(2) . . ?
C53 C52 C51 120.8(3) . . ?
C53 C52 H52 119.6 . . ?
C51 C52 H52 119.6 . . ?
C54 C53 C52 120.2(3) . . ?
C54 C53 H53 119.9 . . ?
C52 C53 H53 119.9 . . ?
C53 C54 C55 119.7(3) . . ?
C53 C54 H54 120.2 . . ?
C55 C54 H54 120.2 . . ?
C54 C55 C56 120.0(3) . . ?
C54 C55 H55 120.0 . . ?
C56 C55 H55 120.0 . . ?
C51 C56 C55 121.1(3) . . ?
C51 C56 H56 119.5 . . ?
C55 C56 H56 119.5 . . ?
C58 C57 C64 111.1(2) . . ?
C58 C57 C42 110.8(2) . . ?
C64 C57 C42 113.8(2) . . ?
C58 C57 H57 106.9 . . ?
C64 C57 H57 106.9 . . ?
C42 C57 H57 106.9 . . ?
C63 C58 C59 118.4(3) . . ?
C63 C58 C57 121.3(2) . . ?
C59 C58 C57 120.3(2) . . ?
C60 C59 C58 120.9(3) . . ?
C60 C59 H59 119.6 . . ?
C58 C59 H59 119.6 . . ?
C59 C60 C61 120.1(3) . . ?
C59 C60 H60 119.9 . . ?
C61 C60 H60 119.9 . . ?
C62 C61 C60 119.6(3) . . ?
C62 C61 H61 120.2 . . ?
C60 C61 H61 120.2 . . ?
C61 C62 C63 120.5(3) . . ?
C61 C62 H62 119.7 . . ?
C63 C62 H62 119.7 . . ?
C62 C63 C58 120.5(3) . . ?
C62 C63 H63 119.8 . . ?
C58 C63 H63 119.8 . . ?
C65 C64 C69 118.4(3) . . ?
C65 C64 C57 122.6(3) . . ?
C69 C64 C57 119.0(2) . . ?
C66 C65 C64 120.4(3) . . ?
C66 C65 H65 119.8 . . ?
C64 C65 H65 119.8 . . ?
C67 C66 C65 120.6(3) . . ?
C67 C66 H66 119.7 . . ?
C65 C66 H66 119.7 . . ?
C66 C67 C68 120.0(3) . . ?
C66 C67 H67 120.0 . . ?
C68 C67 H67 120.0 . . ?
C67 C68 C69 119.6(3) . . ?
C67 C68 H68 120.2 . . ?
C69 C68 H68 120.2 . . ?
C68 C69 C64 120.9(3) . . ?
C68 C69 H69 119.5 . . ?
C64 C69 H69 119.5 . . ?
C71 C70 H70A 109.5 . . ?
C71 C70 H70B 109.5 . . ?
H70A C70 H70B 109.5 . . ?
C71 C70 H70C 109.5 . . ?
H70A C70 H70C 109.5 . . ?
H70B C70 H70C 109.5 . . ?
C70 C71 C72 103.8(9) . . ?
C70 C71 H71A 111.0 . . ?
C72 C71 H71A 111.0 . . ?
C70 C71 H71B 111.0 . . ?
C72 C71 H71B 111.0 . . ?
H71A C71 H71B 109.0 . . ?
C73 C72 C71 126.7(10) . . ?
C73 C72 H72A 105.6 . . ?
C71 C72 H72A 105.6 . . ?
C73 C72 H72B 105.6 . . ?
C71 C72 H72B 105.6 . . ?
H72A C72 H72B 106.1 . . ?
C74 C73 C72 125.6(11) . . ?
C74 C73 H73A 105.9 . . ?
C72 C73 H73A 105.9 . . ?
C74 C73 H73B 105.9 . . ?
C72 C73 H73B 105.9 . . ?
H73A C73 H73B 106.2 . . ?
C73 C74 C75 108.3(9) . . ?
C73 C74 H74A 110.0 . . ?
C75 C74 H74A 110.0 . . ?
C73 C74 H74B 110.0 . . ?
C75 C74 H74B 110.0 . . ?
H74A C74 H74B 108.4 . . ?
C76 C75 C74 109.4(9) . . ?
C76 C75 H75A 109.8 . . ?
C74 C75 H75A 109.8 . . ?
C76 C75 H75B 109.8 . . ?
C74 C75 H75B 109.8 . . ?
H75A C75 H75B 108.2 . . ?
C77 C76 C75 113.6(10) . . ?
C77 C76 H76A 108.8 . . ?
C75 C76 H76A 108.8 . . ?
C77 C76 H76B 108.8 . . ?
C75 C76 H76B 108.8 . . ?
H76A C76 H76B 107.7 . . ?
C76 C77 C78 98.2(9) . . ?
C76 C77 C79 107.3(9) . . ?
C78 C77 C79 43.2(6) . . ?
C76 C77 H77A 112.1 . . ?
C78 C77 H77A 112.1 . . ?
C79 C77 H77A 69.7 . . ?
C76 C77 H77B 112.1 . . ?
C78 C77 H77B 112.1 . . ?
C79 C77 H77B 136.5 . . ?
H77A C77 H77B 109.8 . . ?
C79 C78 C77 92.6(10) . . ?
C79 C78 H78A 113.2 . . ?
C77 C78 H78A 113.2 . . ?
C79 C78 H78B 113.2 . . ?
C77 C78 H78B 113.2 . . ?
H78A C78 H78B 110.5 . . ?
C78 C79 C77 44.3(6) . . ?
C78 C79 H79A 109.5 . . ?
C77 C79 H79A 153.7 . . ?
C78 C79 H79B 109.5 . . ?
C77 C79 H79B 84.8 . . ?
H79A C79 H79B 109.5 . . ?
C78 C79 H79C 109.5 . . ?
C77 C79 H79C 84.8 . . ?
H79A C79 H79C 109.5 . . ?
H79B C79 H79C 109.5 . . ?

loop_
_geom_bond_atom_site_label_1
_geom_bond_atom_site_label_2
_geom_bond_distance
_geom_bond_site_symmetry_2
_geom_bond_publ_flag
Ni1 C1 1.906(3) . ?
Ni1 O1 1.9094(19) . ?
Ni1 N1 1.928(2) . ?
Ni1 P1 2.1993(8) . ?
P1 C14 1.830(3) . ?
P1 C20 1.830(3) . ?
P1 C8 1.832(3) . ?
O1 C36 1.296(3) . ?
O2 C40 1.374(3) . ?
O2 C43 1.428(4) . ?
N1 C26 1.299(3) . ?
N1 C37 1.449(3) . ?
C1 C6 1.405(4) . ?
C1 C2 1.415(4) . ?
C2 C3 1.391(4) . ?
C2 H2 0.9500 . ?
C3 C4 1.393(4) . ?
C3 H3 0.9500 . ?
C4 C5 1.383(5) . ?
C4 H4 0.9500 . ?
C5 C6 1.407(4) . ?
C5 H5 0.9500 . ?
C6 C7 1.504(4) . ?
C7 H7A 0.9800 . ?
C7 H7B 0.9800 . ?
C7 H7C 0.9800 . ?
C8 C13 1.400(4) . ?
C8 C9 1.404(4) . ?
C9 C10 1.385(4) . ?
C9 H9 0.9500 . ?
C10 C11 1.390(4) . ?
C10 H10 0.9500 . ?
C11 C12 1.384(4) . ?
C11 H11 0.9500 . ?
C12 C13 1.391(4) . ?
C12 H12 0.9500 . ?
C13 H13 0.9500 . ?
C14 C15 1.389(4) . ?
C14 C19 1.399(4) . ?
C15 C16 1.399(4) . ?
C15 H15 0.9500 . ?
C16 C17 1.379(5) . ?
C16 H16 0.9500 . ?
C17 C18 1.388(5) . ?
C17 H17 0.9500 . ?
C18 C19 1.393(4) . ?
C18 H18 0.9500 . ?
C19 H19 0.9500 . ?
C20 C21 1.387(4) . ?
C20 C25 1.401(4) . ?
C21 C22 1.399(4) . ?
C21 H21 0.9500 . ?
C22 C23 1.382(5) . ?
C22 H22 0.9500 . ?
C23 C24 1.380(5) . ?
C23 H23 0.9500 . ?
C24 C25 1.385(4) . ?
C24 H24 0.9500 . ?
C25 H25 0.9500 . ?
C26 C27 1.427(4) . ?
C26 H26 0.9500 . ?
C27 C36 1.411(4) . ?
C27 C28 1.431(4) . ?
C28 C29 1.358(4) . ?
C28 H28 0.9500 . ?
C29 C30 1.429(4) . ?
C29 H29 0.9500 . ?
C30 C31 1.419(4) . ?
C30 C35 1.419(4) . ?
C31 C32 1.371(5) . ?
C31 H31 0.9500 . ?
C32 C33 1.403(5) . ?
C32 H32 0.9500 . ?
C33 C34 1.377(4) . ?
C33 H33 0.9500 . ?
C34 C35 1.410(4) . ?
C34 H34 0.9500 . ?
C35 C36 1.458(4) . ?
C37 C38 1.409(3) . ?
C37 C42 1.413(4) . ?
C38 C39 1.396(4) . ?
C38 C44 1.536(4) . ?
C39 C40 1.384(4) . ?
C39 H39 0.9500 . ?
C40 C41 1.398(4) . ?
C41 C42 1.385(4) . ?
C41 H41 0.9500 . ?
C42 C57 1.533(3) . ?
C43 H43A 0.9800 . ?
C43 H43B 0.9800 . ?
C43 H43C 0.9800 . ?
C44 C45 1.528(4) . ?
C44 C51 1.532(3) . ?
C44 H44 1.0000 . ?
C45 C50 1.390(4) . ?
C45 C46 1.394(4) . ?
C46 C47 1.387(4) . ?
C46 H46 0.9500 . ?
C47 C48 1.388(5) . ?
C47 H47 0.9500 . ?
C48 C49 1.384(5) . ?
C48 H48 0.9500 . ?
C49 C50 1.392(4) . ?
C49 H49 0.9500 . ?
C50 H50 0.9500 . ?
C51 C56 1.384(4) . ?
C51 C52 1.394(4) . ?
C52 C53 1.394(4) . ?
C52 H52 0.9500 . ?
C53 C54 1.379(4) . ?
C53 H53 0.9500 . ?
C54 C55 1.381(4) . ?
C54 H54 0.9500 . ?
C55 C56 1.397(4) . ?
C55 H55 0.9500 . ?
C56 H56 0.9500 . ?
C57 C58 1.523(4) . ?
C57 C64 1.531(4) . ?
C57 H57 1.0000 . ?
C58 C63 1.396(4) . ?
C58 C59 1.398(4) . ?
C59 C60 1.385(4) . ?
C59 H59 0.9500 . ?
C60 C61 1.386(4) . ?
C60 H60 0.9500 . ?
C61 C62 1.384(4) . ?
C61 H61 0.9500 . ?
C62 C63 1.387(4) . ?
C62 H62 0.9500 . ?
C63 H63 0.9500 . ?
C64 C65 1.398(4) . ?
C64 C69 1.398(4) . ?
C65 C66 1.392(4) . ?
C65 H65 0.9500 . ?
C66 C67 1.374(5) . ?
C66 H66 0.9500 . ?
C67 C68 1.392(5) . ?
C67 H67 0.9500 . ?
C68 C69 1.393(4) . ?
C68 H68 0.9500 . ?
C69 H69 0.9500 . ?
C70 C71 1.511(12) . ?
C70 H70A 0.9800 . ?
C70 H70B 0.9800 . ?
C70 H70C 0.9800 . ?
C71 C72 1.534(12) . ?
C71 H71A 0.9900 . ?
C71 H71B 0.9900 . ?
C72 C73 1.492(12) . ?
C72 H72A 0.9900 . ?
C72 H72B 0.9900 . ?
C73 C74 1.399(12) . ?
C73 H73A 0.9900 . ?
C73 H73B 0.9900 . ?
C74 C75 1.529(11) . ?
C74 H74A 0.9900 . ?
C74 H74B 0.9900 . ?
C75 C76 1.437(12) . ?
C75 H75A 0.9900 . ?
C75 H75B 0.9900 . ?
C76 C77 1.388(12) . ?
C76 H76A 0.9900 . ?
C76 H76B 0.9900 . ?
C77 C78 1.417(12) . ?
C77 C79 2.029(15) . ?
C77 H77A 0.9900 . ?
C77 H77B 0.9900 . ?
C78 C79 1.389(11) . ?
C78 H78A 0.9900 . ?
C78 H78B 0.9900 . ?
C79 H79A 0.9800 . ?
C79 H79B 0.9800 . ?
C79 H79C 0.9800 . ?

loop_
_geom_torsion_atom_site_label_1
_geom_torsion_atom_site_label_2
_geom_torsion_atom_site_label_3
_geom_torsion_atom_site_label_4
_geom_torsion
_geom_torsion_site_symmetry_1
_geom_torsion_site_symmetry_2
_geom_torsion_site_symmetry_3
_geom_torsion_site_symmetry_4
_geom_torsion_publ_flag
C6 C1 C2 C3 -3.0(4) . . . . ?
Ni1 C1 C2 C3 175.9(2) . . . . ?
C1 C2 C3 C4 0.7(4) . . . . ?
C2 C3 C4 C5 1.5(4) . . . . ?
C3 C4 C5 C6 -1.4(4) . . . . ?
C2 C1 C6 C5 3.1(4) . . . . ?
Ni1 C1 C6 C5 -175.8(2) . . . . ?
C2 C1 C6 C7 -177.3(3) . . . . ?
Ni1 C1 C6 C7 3.7(4) . . . . ?
C4 C5 C6 C1 -1.0(4) . . . . ?
C4 C5 C6 C7 179.5(3) . . . . ?
C14 P1 C8 C13 -113.6(2) . . . . ?
C20 P1 C8 C13 -5.7(3) . . . . ?
Ni1 P1 C8 C13 117.7(2) . . . . ?
C14 P1 C8 C9 66.2(2) . . . . ?
C20 P1 C8 C9 174.0(2) . . . . ?
Ni1 P1 C8 C9 -62.5(2) . . . . ?
C13 C8 C9 C10 -0.3(4) . . . . ?
P1 C8 C9 C10 179.9(2) . . . . ?
C8 C9 C10 C11 -0.1(4) . . . . ?
C9 C10 C11 C12 0.1(4) . . . . ?
C10 C11 C12 C13 0.3(4) . . . . ?
C11 C12 C13 C8 -0.6(4) . . . . ?
C9 C8 C13 C12 0.6(4) . . . . ?
P1 C8 C13 C12 -179.6(2) . . . . ?
C20 P1 C14 C15 -98.4(2) . . . . ?
C8 P1 C14 C15 8.8(3) . . . . ?
Ni1 P1 C14 C15 143.9(2) . . . . ?
C20 P1 C14 C19 81.7(2) . . . . ?
C8 P1 C14 C19 -171.1(2) . . . . ?
Ni1 P1 C14 C19 -36.0(2) . . . . ?
C19 C14 C15 C16 1.4(4) . . . . ?
P1 C14 C15 C16 -178.5(2) . . . . ?
C14 C15 C16 C17 -1.0(5) . . . . ?
C15 C16 C17 C18 0.2(5) . . . . ?
C16 C17 C18 C19 0.0(5) . . . . ?
C17 C18 C19 C14 0.5(5) . . . . ?
C15 C14 C19 C18 -1.2(4) . . . . ?
P1 C14 C19 C18 178.7(2) . . . . ?
C14 P1 C20 C21 18.7(3) . . . . ?
C8 P1 C20 C21 -90.0(3) . . . . ?
Ni1 P1 C20 C21 138.0(2) . . . . ?
C14 P1 C20 C25 -162.0(2) . . . . ?
C8 P1 C20 C25 89.4(2) . . . . ?
Ni1 P1 C20 C25 -42.7(2) . . . . ?
C25 C20 C21 C22 -0.1(4) . . . . ?
P1 C20 C21 C22 179.3(2) . . . . ?
C20 C21 C22 C23 0.2(5) . . . . ?
C21 C22 C23 C24 -0.3(5) . . . . ?
C22 C23 C24 C25 0.3(5) . . . . ?
C23 C24 C25 C20 -0.1(4) . . . . ?
C21 C20 C25 C24 0.0(4) . . . . ?
P1 C20 C25 C24 -179.4(2) . . . . ?
C37 N1 C26 C27 -167.7(2) . . . . ?
Ni1 N1 C26 C27 2.1(4) . . . . ?
N1 C26 C27 C36 17.5(4) . . . . ?
N1 C26 C27 C28 -171.4(2) . . . . ?
C36 C27 C28 C29 -1.3(4) . . . . ?
C26 C27 C28 C29 -172.5(3) . . . . ?
C27 C28 C29 C30 0.5(4) . . . . ?
C28 C29 C30 C31 -177.9(3) . . . . ?
C28 C29 C30 C35 1.5(4) . . . . ?
C35 C30 C31 C32 0.1(4) . . . . ?
C29 C30 C31 C32 179.5(3) . . . . ?
C30 C31 C32 C33 1.4(5) . . . . ?
C31 C32 C33 C34 -1.7(5) . . . . ?
C32 C33 C34 C35 0.5(4) . . . . ?
C33 C34 C35 C30 1.0(4) . . . . ?
C33 C34 C35 C36 -177.0(3) . . . . ?
C31 C30 C35 C34 -1.3(4) . . . . ?
C29 C30 C35 C34 179.2(2) . . . . ?
C31 C30 C35 C36 176.7(2) . . . . ?
C29 C30 C35 C36 -2.8(4) . . . . ?
Ni1 O1 C36 C27 -20.1(3) . . . . ?
Ni1 O1 C36 C35 161.21(17) . . . . ?
C26 C27 C36 O1 -7.8(4) . . . . ?
C28 C27 C36 O1 -178.7(2) . . . . ?
C26 C27 C36 C35 171.0(2) . . . . ?
C28 C27 C36 C35 0.0(4) . . . . ?
C34 C35 C36 O1 -1.2(4) . . . . ?
C30 C35 C36 O1 -179.2(2) . . . . ?
C34 C35 C36 C27 180.0(2) . . . . ?
C30 C35 C36 C27 2.0(4) . . . . ?
C26 N1 C37 C38 94.7(3) . . . . ?
Ni1 N1 C37 C38 -75.3(3) . . . . ?
C26 N1 C37 C42 -85.8(3) . . . . ?
Ni1 N1 C37 C42 104.2(2) . . . . ?
C42 C37 C38 C39 -3.9(4) . . . . ?
N1 C37 C38 C39 175.7(2) . . . . ?
C42 C37 C38 C44 174.9(2) . . . . ?
N1 C37 C38 C44 -5.5(3) . . . . ?
C37 C38 C39 C40 2.0(4) . . . . ?
C44 C38 C39 C40 -176.8(2) . . . . ?
C43 O2 C40 C39 18.7(4) . . . . ?
C43 O2 C40 C41 -161.6(3) . . . . ?
C38 C39 C40 O2 -178.9(2) . . . . ?
C38 C39 C40 C41 1.4(4) . . . . ?
O2 C40 C41 C42 177.3(2) . . . . ?
C39 C40 C41 C42 -3.0(4) . . . . ?
C40 C41 C42 C37 1.1(4) . . . . ?
C40 C41 C42 C57 179.6(2) . . . . ?
C38 C37 C42 C41 2.3(4) . . . . ?
N1 C37 C42 C41 -177.2(2) . . . . ?
C38 C37 C42 C57 -176.1(2) . . . . ?
N1 C37 C42 C57 4.3(4) . . . . ?
C39 C38 C44 C45 113.0(3) . . . . ?
C37 C38 C44 C45 -65.8(3) . . . . ?
C39 C38 C44 C51 -12.9(3) . . . . ?
C37 C38 C44 C51 168.3(2) . . . . ?
C51 C44 C45 C50 94.3(3) . . . . ?
C38 C44 C45 C50 -32.6(3) . . . . ?
C51 C44 C45 C46 -85.5(3) . . . . ?
C38 C44 C45 C46 147.6(2) . . . . ?
C50 C45 C46 C47 0.8(4) . . . . ?
C44 C45 C46 C47 -179.4(3) . . . . ?
C45 C46 C47 C48 -0.4(4) . . . . ?
C46 C47 C48 C49 -0.5(4) . . . . ?
C47 C48 C49 C50 0.9(4) . . . . ?
C46 C45 C50 C49 -0.3(4) . . . . ?
C44 C45 C50 C49 179.9(2) . . . . ?
C48 C49 C50 C45 -0.5(4) . . . . ?
C45 C44 C51 C56 144.5(3) . . . . ?
C38 C44 C51 C56 -88.8(3) . . . . ?
C45 C44 C51 C52 -37.6(3) . . . . ?
C38 C44 C51 C52 89.2(3) . . . . ?
C56 C51 C52 C53 0.7(4) . . . . ?
C44 C51 C52 C53 -177.3(3) . . . . ?
C51 C52 C53 C54 0.1(5) . . . . ?
C52 C53 C54 C55 -0.5(5) . . . . ?
C53 C54 C55 C56 -0.1(5) . . . . ?
C52 C51 C56 C55 -1.2(4) . . . . ?
C44 C51 C56 C55 176.8(3) . . . . ?
C54 C55 C56 C51 0.9(5) . . . . ?
C41 C42 C57 C58 -109.4(3) . . . . ?
C37 C42 C57 C58 69.0(3) . . . . ?
C41 C42 C57 C64 16.6(3) . . . . ?
C37 C42 C57 C64 -165.0(2) . . . . ?
C64 C57 C58 C63 -83.5(3) . . . . ?
C42 C57 C58 C63 44.0(3) . . . . ?
C64 C57 C58 C59 95.9(3) . . . . ?
C42 C57 C58 C59 -136.6(2) . . . . ?
C63 C58 C59 C60 0.3(4) . . . . ?
C57 C58 C59 C60 -179.2(2) . . . . ?
C58 C59 C60 C61 0.9(4) . . . . ?
C59 C60 C61 C62 -1.8(4) . . . . ?
C60 C61 C62 C63 1.6(4) . . . . ?
C61 C62 C63 C58 -0.4(4) . . . . ?
C59 C58 C63 C62 -0.5(4) . . . . ?
C57 C58 C63 C62 178.9(2) . . . . ?
C58 C57 C64 C65 4.9(3) . . . . ?
C42 C57 C64 C65 -121.0(3) . . . . ?
C58 C57 C64 C69 -173.4(2) . . . . ?
C42 C57 C64 C69 60.8(3) . . . . ?
C69 C64 C65 C66 -0.4(4) . . . . ?
C57 C64 C65 C66 -178.7(3) . . . . ?
C64 C65 C66 C67 0.0(5) . . . . ?
C65 C66 C67 C68 0.4(5) . . . . ?
C66 C67 C68 C69 -0.5(5) . . . . ?
C67 C68 C69 C64 0.0(5) . . . . ?
C65 C64 C69 C68 0.4(4) . . . . ?
C57 C64 C69 C68 178.7(3) . . . . ?
C70 C71 C72 C73 163.0(11) . . . . ?
C71 C72 C73 C74 -178.1(11) . . . . ?
C72 C73 C74 C75 -65.7(16) . . . . ?
C73 C74 C75 C76 178.2(11) . . . . ?
C74 C75 C76 C77 172.8(11) . . . . ?
C75 C76 C77 C78 -159.1(11) . . . . ?
C75 C76 C77 C79 157.6(10) . . . . ?
C76 C77 C78 C79 -106.7(11) . . . . ?
